data_4305670
loop_
_publ_author_name
'Jos\'e M. Casas'
'Beatriz E. Diosdado'
'Juan Forni\'es'
'Antonio Mart\'in'
'Angel J. Rueda'
'A. Guy Orpen'

_publ_section_title
;
Synthesis of Binuclear Platinum Complexes Containing the Ligands
8-Naphthyridine, 2-Aminopyridine, and 7-Azaindolate. An Experimental Study
of the Steric Hindrance of the Bulky Pentafluorophenyl Ligands in the
Synthesis of Binuclear Complexes
;
_journal_name_full 'Inorganic Chemistry'
_journal_page_first 8767
_journal_page_last 8775
_journal_paper_doi 10.1021/ic8006475
_journal_volume 47
_journal_year 2008
_chemical_formula_sum 'C49.5 H32 F15 N4 O2.5 Pt2'
_chemical_formula_weight 1383.97
_chemical_name_systematic
; 
 ? 
;
_space_group_IT_number 14
_symmetry_cell_setting monoclinic
_symmetry_space_group_name_Hall '-P 2ybc'
_symmetry_space_group_name_H-M 'P 1 21/c 1'
_atom_sites_solution_primary direct
_atom_sites_solution_secondary difmap
_audit_creation_method SHELXL
_cell_angle_alpha 90.00
_cell_angle_beta 111.116(7)
_cell_angle_gamma 90.00
_cell_formula_units_Z 4
_cell_length_a 12.442(2)
_cell_length_b 25.214(4)
_cell_length_c 16.797(2)
_cell_measurement_reflns_used 412
_cell_measurement_temperature 173(1)
_cell_measurement_theta_max 25
_cell_measurement_theta_min 5
_cell_volume 4915.6(13)
_computing_structure_refinement 'SHELXL-93 (Sheldrick, 1993)'
_computing_structure_solution 'SHELXS-86 (Sheldrick, 1990)'
_diffrn_ambient_temperature 293(2)
_diffrn_measurement_device 'three-circle diffractometer'
_diffrn_measurement_method 'profile data from w scans'
_diffrn_radiation_monochromator graphite
_diffrn_radiation_source 'fine-focus sealed tube'
_diffrn_radiation_type MoK\a
_diffrn_radiation_wavelength 0.71073
_diffrn_reflns_av_R_equivalents 0.0383
_diffrn_reflns_av_sigmaI/netI 0.0316
_diffrn_reflns_limit_h_max 11
_diffrn_reflns_limit_h_min -14
_diffrn_reflns_limit_k_max 29
_diffrn_reflns_limit_k_min -26
_diffrn_reflns_limit_l_max 19
_diffrn_reflns_limit_l_min -19
_diffrn_reflns_number 23535
_diffrn_reflns_theta_max 26.04
_diffrn_reflns_theta_min 1.53
_diffrn_standards_decay_% 0
_diffrn_standards_interval_count 200
_diffrn_standards_number 3
_exptl_absorpt_coefficient_mu 5.787
_exptl_absorpt_correction_T_max 0.512
_exptl_absorpt_correction_T_min 0.228
_exptl_absorpt_correction_type empirical
_exptl_crystal_colour colourless
_exptl_crystal_density_diffrn 1.889
_exptl_crystal_description block
_exptl_crystal_F_000 2672
_exptl_crystal_size_max 0.55
_exptl_crystal_size_mid 0.40
_exptl_crystal_size_min 0.40
_refine_diff_density_max 1.032
_refine_diff_density_min -0.984
_refine_diff_density_rms 0.133
_refine_ls_extinction_method none
_refine_ls_goodness_of_fit_all 1.710
_refine_ls_goodness_of_fit_obs 1.710
_refine_ls_hydrogen_treatment mixed
_refine_ls_matrix_type full
_refine_ls_number_parameters 676
_refine_ls_number_reflns 8530
_refine_ls_number_restraints 0
_refine_ls_restrained_S_all 1.710
_refine_ls_restrained_S_obs 1.710
_refine_ls_R_factor_all 0.0391
_refine_ls_R_factor_obs 0.0336
_refine_ls_shift/esd_max 0.002
_refine_ls_shift/esd_mean 0.000
_refine_ls_structure_factor_coef Fsqd
_refine_ls_weighting_details 'w=1/[\s^2^(Fo^2^)+(0.0400P)^2^+0.0000P] where P=(Fo^2^+2Fc^2^)/3'
_refine_ls_weighting_scheme calc
_refine_ls_wR_factor_all 0.1014
_refine_ls_wR_factor_obs 0.0966
_reflns_number_observed 7798
_reflns_number_total 8531
_reflns_observed_criterion >2sigma(I)
_cod_data_source_file ic8006475_si_001_4.cif
_cod_data_source_block 9
_cod_depositor_comments
;
The following automatic conversions were performed:

'_refine_ls_weighting_scheme' value 'calc
w=1/[\s^2^(Fo^2^)+(0.0400P)^2^+0.0000P] where P=(Fo^2^+2Fc^2^)/3' was
changed to 'calc'. New tag '_refine_ls_weighting_details' was
created. The value of the new tag was set to
'w=1/[\s^2^(Fo^2^)+(0.0400P)^2^+0.0000P] where P=(Fo^2^+2Fc^2^)/3'.

Automatic conversion script
Id: cif_fix_values 3143 2015-03-26 13:38:13Z robertas 
;
_cod_original_cell_volume 4915.8(11)
_cod_original_formula_sum 'C49.50 H32 F15 N4 O2.50 Pt2'
_cod_database_code 4305670

loop_
_symmetry_equiv_pos_as_xyz
'x, y, z'
'-x, y+1/2, -z+1/2'
'-x, -y, -z'
'x, -y-1/2, z-1/2'

loop_
_atom_site_aniso_label
_atom_site_aniso_U_11
_atom_site_aniso_U_22
_atom_site_aniso_U_33
_atom_site_aniso_U_23
_atom_site_aniso_U_13
_atom_site_aniso_U_12
Pt1 0.02540(13) 0.03266(15) 0.02397(13) 0.00209(8) 0.00881(9) 0.00263(8)
Pt2 0.02944(14) 0.02921(14) 0.02761(13) 0.00183(8) 0.01307(10) 0.00216(8)
F2 0.058(3) 0.100(4) 0.042(2) 0.029(2) -0.006(2) -0.034(3)
F3 0.157(7) 0.258(10) 0.119(5) 0.118(6) -0.067(5) -0.167(7)
F4 0.146(6) 0.127(6) 0.124(5) 0.041(4) -0.057(4) -0.105(5)
F5 0.064(3) 0.087(3) 0.061(3) -0.021(3) -0.015(2) -0.014(3)
F6 0.046(2) 0.075(3) 0.031(2) -0.002(2) 0.013(2) -0.006(2)
F8 0.061(3) 0.038(2) 0.078(3) 0.011(2) 0.045(2) 0.017(2)
F9 0.070(3) 0.058(3) 0.081(3) 0.006(2) 0.059(3) 0.014(2)
F10 0.055(2) 0.067(3) 0.052(2) 0.009(2) 0.038(2) -0.001(2)
F11 0.053(2) 0.045(2) 0.054(2) 0.018(2) 0.023(2) 0.008(2)
F12 0.050(2) 0.037(2) 0.058(2) 0.007(2) 0.033(2) 0.008(2)
F14 0.074(3) 0.039(2) 0.042(2) 0.006(2) 0.011(2) 0.009(2)
F15 0.096(3) 0.032(2) 0.064(3) -0.006(2) 0.025(2) -0.006(2)
F16 0.070(3) 0.061(3) 0.053(2) -0.022(2) 0.010(2) -0.013(2)
F17 0.050(2) 0.067(3) 0.036(2) -0.003(2) 0.006(2) 0.009(2)
F18 0.047(2) 0.035(2) 0.038(2) 0.0051(15) 0.013(2) 0.009(2)
N1 0.028(2) 0.032(3) 0.025(2) -0.001(2) 0.010(2) 0.001(2)
N2 0.033(3) 0.042(3) 0.029(2) 0.004(2) 0.012(2) 0.002(2)
N3 0.030(2) 0.035(3) 0.026(2) 0.002(2) 0.012(2) 0.005(2)
N4 0.032(3) 0.046(3) 0.033(3) 0.002(2) 0.012(2) 0.007(2)
C1 0.024(3) 0.038(3) 0.039(3) 0.004(3) 0.008(2) 0.004(2)
C2 0.044(4) 0.074(5) 0.048(4) 0.023(4) -0.005(3) -0.023(4)
C3 0.078(6) 0.112(8) 0.084(7) 0.054(6) -0.017(5) -0.060(6)
C4 0.071(6) 0.089(7) 0.080(6) 0.020(5) -0.031(5) -0.049(5)
C5 0.054(4) 0.062(5) 0.049(4) -0.001(4) -0.003(3) -0.011(4)
C6 0.033(3) 0.045(4) 0.044(4) 0.003(3) 0.008(3) 0.007(3)
C7 0.030(3) 0.035(3) 0.034(3) -0.007(2) 0.015(2) -0.005(2)
C8 0.038(3) 0.039(4) 0.043(4) 0.002(3) 0.014(3) 0.001(3)
C9 0.039(3) 0.042(4) 0.049(4) -0.011(3) 0.028(3) 0.001(3)
C10 0.034(3) 0.050(4) 0.035(3) 0.000(3) 0.021(3) -0.008(3)
C11 0.041(3) 0.033(3) 0.032(3) 0.003(2) 0.007(3) -0.002(3)
C12 0.039(3) 0.036(3) 0.031(3) -0.007(2) 0.018(3) 0.004(3)
C13 0.038(3) 0.038(3) 0.032(3) -0.003(2) 0.020(3) -0.005(3)
C14 0.044(4) 0.038(3) 0.033(3) 0.001(3) 0.015(3) 0.001(3)
C15 0.065(5) 0.030(3) 0.052(4) -0.002(3) 0.032(3) 0.005(3)
C16 0.044(4) 0.040(4) 0.046(4) -0.009(3) 0.018(3) -0.007(3)
C17 0.043(4) 0.049(4) 0.035(3) 0.005(3) 0.019(3) 0.006(3)
C18 0.039(3) 0.032(3) 0.034(3) -0.002(2) 0.019(3) -0.001(3)
C19 0.039(3) 0.035(3) 0.032(3) -0.002(2) 0.012(3) 0.002(3)
C20 0.047(4) 0.035(3) 0.043(4) -0.008(3) 0.017(3) -0.001(3)
C21 0.051(4) 0.043(4) 0.030(3) -0.008(3) 0.018(3) -0.005(3)
C22 0.037(3) 0.037(3) 0.030(3) -0.001(2) 0.012(2) -0.006(3)
C23 0.038(3) 0.057(4) 0.031(3) -0.006(3) 0.009(3) -0.011(3)
C24 0.030(3) 0.065(5) 0.043(4) -0.004(3) 0.013(3) -0.005(3)
C25 0.027(3) 0.053(4) 0.039(3) -0.003(3) 0.014(3) -0.002(3)
C26 0.031(3) 0.037(3) 0.023(3) 0.000(2) 0.012(2) 0.003(2)
C27 0.038(3) 0.050(4) 0.036(3) 0.008(3) 0.015(3) 0.009(3)
C28 0.055(4) 0.056(4) 0.036(3) 0.016(3) 0.022(3) 0.016(3)
C29 0.046(4) 0.056(4) 0.037(4) 0.014(3) 0.012(3) 0.020(3)
C30 0.031(3) 0.045(4) 0.035(3) 0.002(3) 0.010(2) 0.004(3)
C31 0.026(3) 0.052(4) 0.049(4) 0.001(3) 0.010(3) 0.008(3)
C32 0.032(3) 0.062(4) 0.049(4) 0.004(3) 0.019(3) 0.008(3)
C33 0.040(4) 0.061(4) 0.035(3) -0.001(3) 0.020(3) 0.002(3)
C34 0.026(3) 0.041(3) 0.026(3) 0.001(2) 0.007(2) -0.001(2)
C35 0.030(3) 0.033(3) 0.028(3) 0.002(2) 0.013(2) 0.004(2)
C36 0.033(3) 0.039(3) 0.022(3) 0.005(2) 0.009(2) 0.002(3)
C37 0.038(3) 0.038(3) 0.032(3) 0.005(2) 0.007(2) 0.005(3)
C38 0.059(5) 0.055(4) 0.053(4) 0.022(3) 0.027(4) 0.019(4)
C39 0.087(7) 0.070(6) 0.078(6) 0.035(5) 0.041(5) 0.016(5)
C40 0.071(6) 0.068(6) 0.063(5) 0.038(4) 0.013(4) 0.029(4)
C41 0.037(4) 0.082(6) 0.104(7) 0.032(5) 0.015(4) 0.018(4)
C42 0.036(4) 0.051(4) 0.067(5) 0.012(3) 0.011(3) 0.005(3)
O1 0.097(5) 0.077(5) 0.102(5) 0.027(4) 0.053(4) 0.018(4)
C43 0.062(6) 0.070(7) 0.134(10) 0.009(6) 0.024(6) 0.005(5)
C44 0.109(9) 0.133(11) 0.111(9) -0.002(8) 0.050(8) -0.036(8)
C45 0.164(13) 0.118(11) 0.167(14) 0.057(10) 0.085(11) 0.059(10)
O2 0.126(7) 0.127(7) 0.121(7) 0.024(6) 0.035(6) 0.068(6)
C46 0.121(10) 0.095(8) 0.086(7) -0.014(6) 0.044(7) 0.031(8)
C47 0.119(11) 0.109(10) 0.113(10) -0.032(8) 0.007(8) 0.043(8)
C48 0.179(14) 0.161(14) 0.113(10) 0.048(9) 0.096(10) 0.087(11)
O3 0.052(6) 0.030(5) 0.064(6) 0.015(4) -0.014(5) -0.005(4)
C49 0.044(8) 0.060(10) 0.052(8) -0.012(7) 0.009(6) 0.011(7)
C50 0.091(15) 0.047(11) 0.223(31) 0.014(14) 0.075(18) -0.011(11)
C51 0.268(35) 0.046(11) 0.105(17) 0.016(11) 0.056(20) 0.084(17)

loop_
_atom_site_label
_atom_site_type_symbol
_atom_site_fract_x
_atom_site_fract_y
_atom_site_fract_z
_atom_site_U_iso_or_equiv
_atom_site_thermal_displace_type
_atom_site_occupancy
_atom_site_calc_flag
_atom_site_refinement_flags
_atom_site_disorder_group
Pt1 Pt 0.70367(2) 0.561871(8) 1.212904(12) 0.02737(9) Uani 1 d . .
Pt2 Pt 0.48186(2) 0.601643(8) 1.236941(13) 0.02798(9) Uani 1 d . .
F2 F 0.7980(4) 0.6446(2) 1.1148(3) 0.0732(15) Uani 1 d . .
F3 F 0.9523(7) 0.7221(4) 1.1695(4) 0.210(6) Uani 1 d . .
F4 F 1.0600(6) 0.7417(3) 1.3378(5) 0.161(4) Uani 1 d . .
F5 F 1.0189(4) 0.6777(2) 1.4534(3) 0.0811(15) Uani 1 d . .
F6 F 0.8695(3) 0.5988(2) 1.4028(2) 0.0510(10) Uani 1 d . .
F8 F 0.2869(3) 0.64498(14) 1.3048(3) 0.0532(10) Uani 1 d . .
F9 F 0.1902(4) 0.6009(2) 1.4088(3) 0.0605(12) Uani 1 d . .
F10 F 0.2551(3) 0.5036(2) 1.4753(2) 0.0530(10) Uani 1 d . .
F11 F 0.4172(3) 0.44805(15) 1.4352(3) 0.0498(9) Uani 1 d . .
F12 F 0.5165(3) 0.49102(14) 1.3340(2) 0.0445(9) Uani 1 d . .
F14 F 0.4759(4) 0.7318(2) 1.2543(2) 0.0545(10) Uani 1 d . .
F15 F 0.6068(4) 0.79606(15) 1.3775(3) 0.0650(12) Uani 1 d . .
F16 F 0.7634(4) 0.7551(2) 1.5221(3) 0.0647(12) Uani 1 d . .
F17 F 0.7870(3) 0.6479(2) 1.5420(2) 0.0540(10) Uani 1 d . .
F18 F 0.6591(3) 0.58358(13) 1.4197(2) 0.0405(8) Uani 1 d . .
N1 N 0.5808(4) 0.5012(2) 1.1513(3) 0.0282(10) Uani 1 d . .
N2 N 0.4058(4) 0.5425(2) 1.1444(3) 0.0342(11) Uani 1 d . .
N3 N 0.8225(4) 0.5059(2) 1.2848(3) 0.0298(10) Uani 1 d . .
N4 N 0.9235(4) 0.5139(2) 1.1931(3) 0.0367(11) Uani 1 d . .
C1 C 0.8229(5) 0.6189(2) 1.2567(4) 0.0347(13) Uani 1 d . .
C2 C 0.8512(6) 0.6509(3) 1.2002(5) 0.061(2) Uani 1 d . .
C3 C 0.9286(8) 0.6925(4) 1.2269(6) 0.104(4) Uani 1 d . .
C4 C 0.9851(8) 0.7016(4) 1.3108(6) 0.096(4) Uani 1 d . .
C5 C 0.9630(7) 0.6705(3) 1.3696(5) 0.061(2) Uani 1 d . .
C6 C 0.8851(5) 0.6292(3) 1.3411(4) 0.0423(15) Uani 1 d . .
C7 C 0.4077(5) 0.5704(2) 1.3147(4) 0.0322(12) Uani 1 d . .
C8 C 0.3241(5) 0.5950(2) 1.3366(4) 0.0400(14) Uani 1 d . .
C9 C 0.2740(5) 0.5742(3) 1.3908(4) 0.0398(14) Uani 1 d . .
C10 C 0.3054(5) 0.5253(3) 1.4228(4) 0.0373(14) Uani 1 d . .
C11 C 0.3871(5) 0.4968(2) 1.4036(4) 0.0365(13) Uani 1 d . .
C12 C 0.4335(5) 0.5197(2) 1.3495(3) 0.0339(13) Uani 1 d . .
C13 C 0.5626(5) 0.6540(2) 1.3293(4) 0.0339(13) Uani 1 d . .
C14 C 0.5528(5) 0.7087(2) 1.3236(4) 0.0381(14) Uani 1 d . .
C15 C 0.6200(6) 0.7425(2) 1.3865(4) 0.046(2) Uani 1 d . .
C16 C 0.6997(6) 0.7227(3) 1.4605(4) 0.0430(15) Uani 1 d . .
C17 C 0.7094(6) 0.6686(3) 1.4698(4) 0.0410(14) Uani 1 d . .
C18 C 0.6425(5) 0.6360(2) 1.4050(4) 0.0334(13) Uani 1 d . .
C19 C 0.6303(5) 0.4602(2) 1.1281(4) 0.0357(13) Uani 1 d . .
H19A H 0.7103(5) 0.4587(2) 1.1501(4) 0.043 Uiso 1 calc R .
C20 C 0.5720(6) 0.4194(3) 1.0738(4) 0.0415(14) Uani 1 d . .
H20A H 0.6125(6) 0.3916(3) 1.0612(4) 0.050 Uiso 1 calc R .
C21 C 0.4554(6) 0.4209(3) 1.0394(4) 0.0404(14) Uani 1 d . .
H21A H 0.4144(6) 0.3945(3) 1.0021(4) 0.049 Uiso 1 calc R .
C22 C 0.3974(5) 0.4632(2) 1.0614(4) 0.0346(13) Uani 1 d . .
C23 C 0.2763(5) 0.4675(3) 1.0260(4) 0.0428(15) Uani 1 d . .
H23A H 0.2330(5) 0.4428(3) 0.9863(4) 0.051 Uiso 1 calc R .
C24 C 0.2244(5) 0.5075(3) 1.0504(4) 0.046(2) Uani 1 d . .
H24A H 0.1447(5) 0.5110(3) 1.0278(4) 0.056 Uiso 1 calc R .
C25 C 0.2918(5) 0.5439(3) 1.1102(4) 0.0392(14) Uani 1 d . .
H25A H 0.2542(5) 0.5710(3) 1.1272(4) 0.047 Uiso 1 calc R .
C26 C 0.4618(5) 0.5026(2) 1.1195(3) 0.0299(12) Uani 1 d . .
C27 C 0.8122(5) 0.4858(3) 1.3548(4) 0.0406(14) Uani 1 d . .
H27A H 0.7449(5) 0.4926(3) 1.3650(4) 0.049 Uiso 1 calc R .
C28 C 0.8974(6) 0.4551(3) 1.4137(4) 0.047(2) Uani 1 d . .
H28A H 0.8872(6) 0.4430(3) 1.4628(4) 0.057 Uiso 1 calc R .
C29 C 0.9949(6) 0.4430(3) 1.3993(4) 0.047(2) Uani 1 d . .
H29A H 1.0526(6) 0.4228(3) 1.4384(4) 0.057 Uiso 1 calc R .
C30 C 1.0075(5) 0.4619(3) 1.3223(4) 0.0380(14) Uani 1 d . .
C31 C 1.1035(5) 0.4511(3) 1.2997(4) 0.0434(15) Uani 1 d . .
H31A H 1.1632(5) 0.4300(3) 1.3347(4) 0.052 Uiso 1 calc R .
C32 C 1.1083(5) 0.4714(3) 1.2272(4) 0.046(2) Uani 1 d . .
H32A H 1.1710(5) 0.4646(3) 1.2110(4) 0.055 Uiso 1 calc R .
C33 C 1.0155(5) 0.5033(3) 1.1759(4) 0.044(2) Uani 1 d . .
H33A H 1.0205(5) 0.5178(3) 1.1265(4) 0.052 Uiso 1 calc R .
C34 C 0.9194(5) 0.4935(2) 1.2675(3) 0.0317(12) Uani 1 d . .
C35 C 0.5920(5) 0.6170(2) 1.1601(3) 0.0296(12) Uani 1 d . .
C36 C 0.5161(5) 0.6504(2) 1.1324(3) 0.0313(12) Uani 1 d . .
C37 C 0.4432(5) 0.6926(2) 1.0840(4) 0.0375(13) Uani 1 d . .
C38 C 0.4888(7) 0.7276(3) 1.0396(4) 0.054(2) Uani 1 d . .
H38A H 0.5636(7) 0.7234(3) 1.0407(4) 0.065 Uiso 1 calc R .
C39 C 0.4207(8) 0.7686(3) 0.9944(6) 0.075(3) Uani 1 d . .
H39A H 0.4513(8) 0.7924(3) 0.9660(6) 0.090 Uiso 1 calc R .
C40 C 0.3118(8) 0.7752(3) 0.9898(5) 0.070(2) Uani 1 d . .
H40A H 0.2668(8) 0.8024(3) 0.9568(5) 0.085 Uiso 1 calc R .
C41 C 0.2678(7) 0.7418(4) 1.0339(6) 0.077(3) Uani 1 d . .
H41A H 0.1930(7) 0.7471(4) 1.0323(6) 0.093 Uiso 1 calc R .
C42 C 0.3313(6) 0.7002(3) 1.0810(5) 0.053(2) Uani 1 d . .
H42A H 0.2997(6) 0.6776(3) 1.1104(5) 0.064 Uiso 1 calc R .
O1 O -0.0055(6) 0.5799(3) 1.0002(5) 0.087(2) Uani 1 d . .
C43 C -0.0055(9) 0.6226(4) 0.9647(8) 0.092(3) Uani 1 d . .
C44 C 0.0767(11) 0.6292(5) 0.9138(8) 0.115(4) Uani 1 d . .
H44A H 0.1342(11) 0.6019(5) 0.9302(8) 0.172 Uiso 1 calc R .
H44B H 0.1135(11) 0.6633(5) 0.9262(8) 0.172 Uiso 1 calc R .
H44C H 0.0331(11) 0.6266(5) 0.8538(8) 0.172 Uiso 1 calc R .
C45 C -0.0956(13) 0.6623(5) 0.9441(10) 0.142(6) Uani 1 d . .
H45A H -0.1431(13) 0.6561(5) 0.9773(10) 0.214 Uiso 1 calc R .
H45B H -0.1419(13) 0.6603(5) 0.8845(10) 0.214 Uiso 1 calc R .
H45C H -0.0615(13) 0.6969(5) 0.9569(10) 0.214 Uiso 1 calc R .
O2 O 0.6608(8) 0.5946(4) 1.7779(6) 0.128(3) Uani 1 d . .
C46 C 0.6027(12) 0.6284(5) 1.7268(7) 0.099(3) Uani 1 d . .
C47 C 0.4817(11) 0.6334(5) 1.6999(8) 0.123(5) Uani 1 d . .
H47A H 0.4515(11) 0.6051(5) 1.7240(8) 0.185 Uiso 1 calc R .
H47B H 0.4487(11) 0.6315(5) 1.6388(8) 0.185 Uiso 1 calc R .
H47C H 0.4627(11) 0.6668(5) 1.7188(8) 0.185 Uiso 1 calc R .
C48 C 0.6654(13) 0.6694(6) 1.6952(8) 0.139(6) Uani 1 d . .
H48A H 0.7465(13) 0.6619(6) 1.7176(8) 0.209 Uiso 1 calc R .
H48B H 0.6520(13) 0.7039(6) 1.7140(8) 0.209 Uiso 1 calc R .
H48C H 0.6379(13) 0.6686(6) 1.6340(8) 0.209 Uiso 1 calc R .
O3 O 0.8048(8) 0.3764(4) 1.2268(6) 0.058(3) Uani 0.50 d P .
C49 C 0.7991(12) 0.3355(6) 1.2505(10) 0.054(4) Uani 0.50 d P .
C50 C 0.7294(19) 0.2944(7) 1.2112(18) 0.115(9) Uani 0.50 d P .
H50A H 0.6812(19) 0.3049(7) 1.1546(18) 0.172 Uiso 0.50 calc PR .
H50B H 0.6822(19) 0.2847(7) 1.2432(18) 0.172 Uiso 0.50 calc PR .
H50C H 0.7757(19) 0.2646(7) 1.2079(18) 0.172 Uiso 0.50 calc PR .
C51 C 0.8696(26) 0.3144(8) 1.3375(14) 0.143(12) Uani 0.50 d P .
H51A H 0.9216(26) 0.3414(8) 1.3696(14) 0.214 Uiso 0.50 calc PR .
H51B H 0.9129(26) 0.2841(8) 1.3316(14) 0.214 Uiso 0.50 calc PR .
H51C H 0.8194(26) 0.3042(8) 1.3669(14) 0.214 Uiso 0.50 calc PR .

loop_
_atom_type_symbol
_atom_type_description
_atom_type_scat_dispersion_real
_atom_type_scat_dispersion_imag
_atom_type_scat_source
C C 0.0033 0.0016 'International Tables Vol C Tables 4.2.6.8 and 6.1.1.4'
H H 0.0000 0.0000 'International Tables Vol C Tables 4.2.6.8 and 6.1.1.4'
N N 0.0061 0.0033 'International Tables Vol C Tables 4.2.6.8 and 6.1.1.4'
O O 0.0106 0.0060 'International Tables Vol C Tables 4.2.6.8 and 6.1.1.4'
F F 0.0171 0.0103 'International Tables Vol C Tables 4.2.6.8 and 6.1.1.4'
Pt Pt -1.7033 8.3905 'International Tables Vol C Tables 4.2.6.8 and 6.1.1.4'

loop_
_geom_angle_atom_site_label_1
_geom_angle_atom_site_label_2
_geom_angle_atom_site_label_3
_geom_angle
_geom_angle_site_symmetry_1
_geom_angle_site_symmetry_3
_geom_angle_publ_flag
C35 Pt1 C1 88.1(2) . . ?
C35 Pt1 N3 172.5(2) . . ?
C1 Pt1 N3 89.8(2) . . ?
C35 Pt1 N1 91.2(2) . . ?
C1 Pt1 N1 172.7(2) . . ?
N3 Pt1 N1 91.8(2) . . ?
C35 Pt1 Pt2 45.8(2) . . ?
C1 Pt1 Pt2 107.2(2) . . ?
N3 Pt1 Pt2 128.55(12) . . ?
N1 Pt1 Pt2 77.29(12) . . ?
C13 Pt2 C7 88.6(2) . . ?
C13 Pt2 N2 175.9(2) . . ?
C7 Pt2 N2 90.7(2) . . ?
C13 Pt2 C35 95.3(2) . . ?
C7 Pt2 C35 164.9(2) . . ?
N2 Pt2 C35 84.4(2) . . ?
C13 Pt2 C36 93.4(2) . . ?
C7 Pt2 C36 163.2(2) . . ?
N2 Pt2 C36 88.4(2) . . ?
C35 Pt2 C36 31.3(2) . . ?
C13 Pt2 Pt1 95.3(2) . . ?
C7 Pt2 Pt1 126.6(2) . . ?
N2 Pt2 Pt1 81.93(13) . . ?
C35 Pt2 Pt1 38.56(14) . . ?
C36 Pt2 Pt1 69.85(14) . . ?
C19 N1 C26 116.7(5) . . ?
C19 N1 Pt1 111.7(4) . . ?
C26 N1 Pt1 130.4(4) . . ?
C25 N2 C26 118.0(5) . . ?
C25 N2 Pt2 115.2(4) . . ?
C26 N2 Pt2 126.8(4) . . ?
C27 N3 C34 118.1(5) . . ?
C27 N3 Pt1 119.7(4) . . ?
C34 N3 Pt1 121.7(4) . . ?
C33 N4 C34 116.6(5) . . ?
C6 C1 C2 114.1(6) . . ?
C6 C1 Pt1 125.6(5) . . ?
C2 C1 Pt1 120.3(5) . . ?
F2 C2 C3 116.8(6) . . ?
F2 C2 C1 120.5(6) . . ?
C3 C2 C1 122.6(7) . . ?
F3 C3 C4 119.5(8) . . ?
F3 C3 C2 119.9(9) . . ?
C4 C3 C2 120.5(8) . . ?
F4 C4 C3 121.3(9) . . ?
F4 C4 C5 119.1(8) . . ?
C3 C4 C5 119.5(7) . . ?
F5 C5 C4 121.2(7) . . ?
F5 C5 C6 120.0(7) . . ?
C4 C5 C6 118.7(7) . . ?
F6 C6 C1 119.8(6) . . ?
F6 C6 C5 115.8(6) . . ?
C1 C6 C5 124.3(6) . . ?
C8 C7 C12 112.7(5) . . ?
C8 C7 Pt2 124.5(5) . . ?
C12 C7 Pt2 122.8(4) . . ?
C7 C8 C9 125.0(6) . . ?
C7 C8 F8 119.3(5) . . ?
C9 C8 F8 115.7(5) . . ?
C10 C9 F9 120.0(5) . . ?
C10 C9 C8 118.4(5) . . ?
F9 C9 C8 121.6(6) . . ?
C9 C10 F10 119.3(5) . . ?
C9 C10 C11 121.3(5) . . ?
F10 C10 C11 119.5(6) . . ?
F11 C11 C12 121.7(5) . . ?
F11 C11 C10 120.8(5) . . ?
C12 C11 C10 117.4(5) . . ?
F12 C12 C11 115.8(5) . . ?
F12 C12 C7 118.9(5) . . ?
C11 C12 C7 125.2(5) . . ?
C18 C13 C14 114.1(5) . . ?
C18 C13 Pt2 119.3(4) . . ?
C14 C13 Pt2 126.5(5) . . ?
F14 C14 C15 116.2(6) . . ?
F14 C14 C13 120.6(6) . . ?
C15 C14 C13 123.2(6) . . ?
F15 C15 C16 118.6(6) . . ?
F15 C15 C14 120.8(6) . . ?
C16 C15 C14 120.6(6) . . ?
F16 C16 C15 120.9(6) . . ?
F16 C16 C17 121.1(6) . . ?
C15 C16 C17 117.9(6) . . ?
F17 C17 C16 119.3(6) . . ?
F17 C17 C18 120.8(6) . . ?
C16 C17 C18 119.9(6) . . ?
F18 C18 C17 115.5(5) . . ?
F18 C18 C13 120.3(5) . . ?
C17 C18 C13 124.2(6) . . ?
N1 C19 C20 125.4(6) . . ?
C21 C20 C19 118.9(6) . . ?
C20 C21 C22 118.7(6) . . ?
C21 C22 C23 121.1(6) . . ?
C21 C22 C26 119.6(5) . . ?
C23 C22 C26 119.3(5) . . ?
C24 C23 C22 119.2(6) . . ?
C23 C24 C25 119.0(6) . . ?
N2 C25 C24 124.5(6) . . ?
N2 C26 N1 119.4(5) . . ?
N2 C26 C22 119.9(5) . . ?
N1 C26 C22 120.7(5) . . ?
N3 C27 C28 123.3(6) . . ?
C29 C28 C27 119.9(6) . . ?
C28 C29 C30 118.6(6) . . ?
C34 C30 C31 118.3(6) . . ?
C34 C30 C29 117.9(5) . . ?
C31 C30 C29 123.8(6) . . ?
C32 C31 C30 119.4(6) . . ?
C31 C32 C33 118.4(6) . . ?
N4 C33 C32 124.7(6) . . ?
N4 C34 N3 115.5(5) . . ?
N4 C34 C30 122.5(5) . . ?
N3 C34 C30 122.0(5) . . ?
C36 C35 Pt1 173.4(5) . . ?
C36 C35 Pt2 77.8(4) . . ?
Pt1 C35 Pt2 95.7(2) . . ?
C35 C36 C37 164.2(6) . . ?
C35 C36 Pt2 70.9(3) . . ?
C37 C36 Pt2 124.8(4) . . ?
C42 C37 C38 119.2(6) . . ?
C42 C37 C36 122.7(6) . . ?
C38 C37 C36 118.2(6) . . ?
C39 C38 C37 118.6(7) . . ?
C40 C39 C38 122.3(8) . . ?
C39 C40 C41 119.2(7) . . ?
C40 C41 C42 121.6(8) . . ?
C41 C42 C37 119.1(7) . . ?
O1 C43 C45 125.8(11) . . ?
O1 C43 C44 118.3(10) . . ?
C45 C43 C44 113.5(11) . . ?
O2 C46 C47 124.8(14) . . ?
O2 C46 C48 118.0(12) . . ?
C47 C46 C48 117.1(12) . . ?
O3 C49 C50 129.9(18) . . ?
O3 C49 C51 125.7(17) . . ?
C50 C49 C51 104.5(19) . . ?

loop_
_geom_bond_atom_site_label_1
_geom_bond_atom_site_label_2
_geom_bond_distance
_geom_bond_site_symmetry_2
_geom_bond_publ_flag
Pt1 C35 1.939(5) . ?
Pt1 C1 2.005(6) . ?
Pt1 N3 2.085(4) . ?
Pt1 N1 2.146(5) . ?
Pt1 Pt2 3.0965(5) . ?
Pt2 C13 2.010(6) . ?
Pt2 C7 2.012(6) . ?
Pt2 N2 2.115(5) . ?
Pt2 C35 2.230(5) . ?
Pt2 C36 2.305(5) . ?
F2 C2 1.356(8) . ?
F3 C3 1.334(10) . ?
F4 C4 1.339(9) . ?
F5 C5 1.339(8) . ?
F6 C6 1.359(7) . ?
F8 C8 1.383(7) . ?
F9 C9 1.362(7) . ?
F10 C10 1.367(6) . ?
F11 C11 1.339(7) . ?
F12 C12 1.361(6) . ?
F14 C14 1.344(7) . ?
F15 C15 1.363(7) . ?
F16 C16 1.333(7) . ?
F17 C17 1.353(7) . ?
F18 C18 1.348(7) . ?
N1 C19 1.331(7) . ?
N1 C26 1.381(7) . ?
N2 C25 1.325(7) . ?
N2 C26 1.374(7) . ?
N3 C27 1.329(7) . ?
N3 C34 1.374(7) . ?
N4 C33 1.305(7) . ?
N4 C34 1.371(7) . ?
C1 C6 1.373(9) . ?
C1 C2 1.386(9) . ?
C2 C3 1.383(11) . ?
C3 C4 1.349(13) . ?
C4 C5 1.366(12) . ?
C5 C6 1.383(10) . ?
C7 C8 1.370(8) . ?
C7 C12 1.393(8) . ?
C8 C9 1.379(9) . ?
C9 C10 1.346(9) . ?
C10 C11 1.373(9) . ?
C11 C12 1.368(8) . ?
C13 C18 1.378(8) . ?
C13 C14 1.384(8) . ?
C14 C15 1.380(9) . ?
C15 C16 1.374(9) . ?
C16 C17 1.375(9) . ?
C17 C18 1.378(9) . ?
C19 C20 1.393(8) . ?
C20 C21 1.355(9) . ?
C21 C22 1.410(9) . ?
C22 C23 1.411(8) . ?
C22 C26 1.419(8) . ?
C23 C24 1.339(9) . ?
C24 C25 1.395(9) . ?
C27 C28 1.395(8) . ?
C28 C29 1.355(9) . ?
C29 C30 1.439(9) . ?
C30 C34 1.398(8) . ?
C30 C31 1.405(9) . ?
C31 C32 1.343(9) . ?
C32 C33 1.418(9) . ?
C35 C36 1.225(8) . ?
C36 C37 1.444(8) . ?
C37 C42 1.388(9) . ?
C37 C38 1.401(9) . ?
C38 C39 1.377(10) . ?
C39 C40 1.340(11) . ?
C40 C41 1.361(12) . ?
C41 C42 1.378(10) . ?
O1 C43 1.230(12) . ?
C43 C45 1.449(15) . ?
C43 C44 1.560(15) . ?
O2 C46 1.240(13) . ?
C46 C47 1.41(2) . ?
C46 C48 1.50(2) . ?
O3 C49 1.12(2) . ?
C49 C50 1.36(2) . ?
C49 C51 1.50(2) . ?
